data_7030738
loop_
_publ_author_name
'Ritchie, Chris'
'Boyd, Thomas'
'Long, De-Liang'
'Ditzel, Evert'
'Cronin, Leroy'

_publ_section_title
;
 Grafting ligands to direct the self-assembly of Co/Ni2+ substituted
 polyoxometalate clusters
;
_journal_coden_ASTM DTARAF
_journal_issue 9
_journal_name_full 'Dalton Transactions'
_journal_page_first 1587
_journal_page_last 1592
_journal_paper_doi 10.1039/b814076f
_journal_year 2009
_chemical_formula_sum 'C12 H45 Co2 N3 Na2 O44.5 P W9'
_chemical_formula_weight 2792.97
_space_group_IT_number 2
_symmetry_cell_setting triclinic
_symmetry_space_group_name_Hall '-P 1'
_symmetry_space_group_name_H-M 'P -1'
_atom_sites_solution_hydrogens geom
_atom_sites_solution_primary direct
_atom_sites_solution_secondary difmap
_audit_creation_method SHELXL-97
_cell_angle_alpha 80.46(1)
_cell_angle_beta 80.38(1)
_cell_angle_gamma 67.59(1)
_cell_formula_units_Z 2
_cell_length_a 12.460(2)
_cell_length_b 13.112(2)
_cell_length_c 17.209(2)
_cell_measurement_temperature 150(2)
_cell_measurement_theta_max 27.5
_cell_measurement_theta_min 2
_cell_volume 2546.5(7)
_computing_cell_refinement 'HKL Scalepack (Otwinowski & Minor 1997)'
_computing_data_collection 'Collect (Nonius BV, 1997-2000)'
_computing_data_reduction 'HKL Denzo and Scalepack (Otinowski & Minor 1997)'
_computing_molecular_graphics 'Bruker-AXS APEX II software suite'
_computing_publication_material 'Bruker-AXS APEX II software suite'
_computing_structure_refinement 'SHELXL-97 (Sheldrick, 1997)'
_computing_structure_solution 'SHELXS-97 (Sheldrick, 1997)'
_diffrn_ambient_temperature 100(2)
_diffrn_measured_fraction_theta_full 0.996
_diffrn_measured_fraction_theta_max 0.996
_diffrn_measurement_device_type 'Bruker Nonius Kappa CCD'
_diffrn_measurement_method '\w & \p scans'
_diffrn_radiation_monochromator graphite
_diffrn_radiation_source 'fine-focus sealed tube'
_diffrn_radiation_type MoK\a
_diffrn_radiation_wavelength 0.71073
_diffrn_reflns_av_R_equivalents 0.0709
_diffrn_reflns_av_sigmaI/netI 0.0942
_diffrn_reflns_limit_h_max 16
_diffrn_reflns_limit_h_min -16
_diffrn_reflns_limit_k_max 17
_diffrn_reflns_limit_k_min -17
_diffrn_reflns_limit_l_max 22
_diffrn_reflns_limit_l_min -20
_diffrn_reflns_number 38101
_diffrn_reflns_theta_full 27.50
_diffrn_reflns_theta_max 27.50
_diffrn_reflns_theta_min 1.78
_diffrn_standards_decay_% none
_exptl_absorpt_coefficient_mu 21.028
_exptl_absorpt_correction_T_max 0.2840
_exptl_absorpt_correction_T_min 0.0435
_exptl_absorpt_correction_type empirical
_exptl_absorpt_process_details SADABS
_exptl_crystal_colour Purple
_exptl_crystal_density_diffrn 3.643
_exptl_crystal_density_meas ?
_exptl_crystal_density_method 'not measured'
_exptl_crystal_description Block
_exptl_crystal_F_000 2502
_exptl_crystal_size_max 0.40
_exptl_crystal_size_mid 0.20
_exptl_crystal_size_min 0.08
_refine_diff_density_max 4.739
_refine_diff_density_min -3.017
_refine_diff_density_rms 0.394
_refine_ls_extinction_coef none
_refine_ls_extinction_method none
_refine_ls_goodness_of_fit_ref 1.013
_refine_ls_hydrogen_treatment riding
_refine_ls_matrix_type full
_refine_ls_number_parameters 672
_refine_ls_number_reflns 11644
_refine_ls_number_restraints 10
_refine_ls_restrained_S_all 1.013
_refine_ls_R_factor_all 0.1102
_refine_ls_R_factor_gt 0.0585
_refine_ls_shift/su_max 0.001
_refine_ls_shift/su_mean 0.000
_refine_ls_structure_factor_coef Fsqd
_refine_ls_weighting_details 'calc w=1/[\s^2^(Fo^2^)+(0.0341P)^2^+88.0568P] where P=(Fo^2^+2Fc^2^)/3'
_refine_ls_weighting_scheme calc
_refine_ls_wR_factor_gt 0.1076
_refine_ls_wR_factor_ref 0.1244
_reflns_number_gt 7592
_reflns_number_total 11644
_reflns_threshold_expression >2sigma(I)
_cod_duplicate_entry 7000580
_cod_data_source_file b814076f.txt
_cod_data_source_block sad
_cod_depositor_comments
;
The following automatic conversions were performed:

'_symmetry_cell_setting' value 'Triclinic' changed to 'triclinic'
according to
/usr/data/users/saulius/automatic-downloads/retrospective/RSC/lib/dictionaries/cif_core.dic
dictionary named 'cif_core.dic' version 2.4.2 from 2011-04-26.

Automatic conversion script
Id: cif_fix_values 2281 2013-09-26 08:29:07Z andrius 

The following automatic conversions were performed:

'_exptl_crystal_density_meas' value 'none' was changed to '?' - the
value is perceived as not measured.

Automatic conversion script
Id: cif_fix_values 3008 2015-01-20 13:52:24Z robertas 
;
_cod_original_cell_volume 2546(1)
_cod_original_sg_symbol_H-M P-1
_cod_original_formula_sum 'C12 H45 Co2 N3 Na2 O44.50 P W9'
_cod_database_code 7030738

loop_
_symmetry_equiv_pos_as_xyz
'x, y, z'
'-x, -y, -z'

loop_
_atom_site_label
_atom_site_type_symbol
_atom_site_fract_x
_atom_site_fract_y
_atom_site_fract_z
_atom_site_U_iso_or_equiv
_atom_site_adp_type
_atom_site_occupancy
_atom_site_symmetry_multiplicity
_atom_site_calc_flag
_atom_site_refinement_flags
_atom_site_disorder_assembly
_atom_site_disorder_group
W1 W 0.28311(6) 0.71648(6) 0.86860(4) 0.02533(17) Uani 1 1 d . . .
W2 W -0.00828(6) 0.79270(6) 0.85561(4) 0.02282(17) Uani 1 1 d . . .
W3 W -0.19194(6) 1.08667(6) 0.81745(4) 0.02156(16) Uani 1 1 d . . .
W4 W -0.06647(7) 1.28208(6) 0.79248(4) 0.02972(18) Uani 1 1 d . . .
W5 W 0.24651(7) 1.20056(6) 0.80405(4) 0.02905(19) Uani 1 1 d . . .
W6 W 0.41391(6) 0.92842(6) 0.84113(4) 0.02480(17) Uani 1 1 d . . .
W7 W 0.17547(7) 0.81026(6) 0.68539(4) 0.02225(19) Uani 0.9140(14) 1 d P . .
W8 W -0.00845(6) 1.10695(6) 0.64617(4) 0.02101(19) Uani 0.9140(14) 1 d P . .
W9 W 0.30896(6) 1.02570(7) 0.65772(4) 0.02254(19) Uani 0.9140(14) 1 d P . .
O1 O 0.3807(11) 0.5845(10) 0.8922(7) 0.036(3) Uani 1 1 d . . .
O2 O 0.2305(9) 0.7709(9) 0.9612(6) 0.025(3) Uani 1 1 d . . .
O3 O 0.1392(11) 0.6830(9) 0.8769(6) 0.033(3) Uani 1 1 d . . .
O4 O 0.1289(9) 0.8832(9) 0.8203(6) 0.023(2) Uani 1 1 d . . .
O5 O 0.2812(10) 0.7088(10) 0.7544(6) 0.030(3) Uani 1 1 d . . .
O6 O 0.3790(10) 0.7993(10) 0.8340(7) 0.035(3) Uani 1 1 d . . .
O7 O -0.0287(9) 0.8441(9) 0.9509(6) 0.023(3) Uani 1 1 d . . .
O8 O -0.0893(10) 0.7089(9) 0.8702(6) 0.027(3) Uani 1 1 d . . .
O9 O -0.1162(10) 0.9293(10) 0.8150(6) 0.030(3) Uani 1 1 d . . .
O10 O 0.0527(10) 0.7685(10) 0.7448(6) 0.031(3) Uani 1 1 d . . .
O11 O -0.1711(9) 1.0704(9) 0.9223(6) 0.023(3) Uani 1 1 d . . .
O12 O -0.3340(11) 1.0985(12) 0.8183(6) 0.040(3) Uani 1 1 d . . .
O13 O -0.2042(11) 1.2361(9) 0.8018(6) 0.033(3) Uani 1 1 d . . .
O14 O -0.1480(10) 1.0900(10) 0.7003(6) 0.032(3) Uani 1 1 d . . .
O15 O 0.0049(9) 1.0821(10) 0.7936(6) 0.025(3) Uani 1 1 d . . .
O16 O -0.0656(11) 1.2495(9) 0.8966(6) 0.029(3) Uani 1 1 d . . .
O17 O -0.1378(14) 1.4240(11) 0.7796(7) 0.049(4) Uani 1 1 d . . .
O18 O -0.0554(11) 1.2482(10) 0.6811(6) 0.036(3) Uani 1 1 d . . .
O19 O 0.1943(10) 1.1827(9) 0.9066(6) 0.024(3) Uani 1 1 d . . .
O20 O 0.2846(13) 1.3157(10) 0.7955(7) 0.042(4) Uani 1 1 d . . .
O21 O 0.2200(10) 1.0255(10) 0.8019(6) 0.027(3) Uani 1 1 d . . .
O22 O 0.2943(11) 1.1592(10) 0.6914(6) 0.034(3) Uani 1 1 d . . .
O23 O 0.3931(10) 1.0822(10) 0.8187(6) 0.031(3) Uani 1 1 d . . .
O24 O 0.4262(9) 0.9410(10) 0.7217(6) 0.025(3) Uani 1 1 d . . .
O25 O 0.5596(11) 0.8718(12) 0.8530(6) 0.043(4) Uani 1 1 d . . .
O26 O 0.3406(9) 0.9465(9) 0.9386(6) 0.023(3) Uani 1 1 d . . .
O27 O 0.2756(11) 0.8920(10) 0.6631(7) 0.028(3) Uiso 1 1 d . . .
O28 O 0.1481(9) 1.0986(9) 0.6351(6) 0.024(3) Uiso 1 1 d . . .
O30 O -0.0445(11) 1.1404(11) 0.5508(6) 0.040(3) Uani 1 1 d . . .
O31 O 0.3866(11) 1.0293(12) 0.5650(7) 0.042(3) Uani 1 1 d . . .
O32 O 0.0840(9) 1.0101(9) 0.9268(5) 0.020(2) Uani 1 1 d . . .
O33 O 0.0579(14) 0.9490(12) 0.6559(8) 0.034(4) Uiso 1 1 d . . .
O34 O 0.0918(12) 1.2644(9) 0.7706(7) 0.037(3) Uani 1 1 d . . .
O35' O -0.2996(11) 0.8925(11) 0.9538(6) 0.039(3) Uani 1 1 d . . .
O36' O 0.623(5) 0.581(5) 0.942(3) 0.39(5) Uani 1 1 d . . .
O38' O 0.625(11) 1.310(9) 0.652(8) 0.73(9) Uiso 1 1 d D . .
O81 O 0.602(2) 0.336(2) 0.9341(11) 0.198(17) Uani 1 1 d . . .
O82 O 0.511(2) 0.710(2) 0.6622(18) 0.152(10) Uani 1 1 d . . .
O83 O 0.639(2) 0.7908(18) 0.5487(12) 0.109(8) Uani 1 1 d . . .
O84 O 0.4863(12) 0.1455(12) 0.9538(7) 0.050(4) Uani 1 1 d . . .
O85 O 0.855(5) 0.664(4) 0.426(3) 0.18(2) Uiso 0.60 1 d P . .
O86 O 0.367(3) 0.436(5) 0.2307(18) 0.30(3) Uani 1 1 d . . .
O88 O 0.275(6) 0.487(6) 0.578(4) 0.40(3) Uiso 1 1 d . . .
O90 O 0.030(5) 0.601(4) 0.437(3) 0.173(19) Uiso 0.60 1 d P . .
O91 O 0.651(11) 0.438(9) 0.510(7) 0.26(5) Uiso 0.40 1 d P . .
O92 O 0.809(6) 0.386(5) 0.511(4) 0.29(3) Uiso 0.75 1 d P . .
O93 O 0.476(6) 0.554(5) 0.589(4) 0.39(3) Uiso 1 1 d . . .
O94 O 0.734(4) 0.663(4) 0.427(3) 0.118(15) Uiso 0.50 1 d P . .
P1 P 0.1091(4) 1.0014(3) 0.8373(2) 0.0147(8) Uani 1 1 d . . .
Co1 Co 0.08151(18) 0.86831(17) 1.01772(11) 0.0179(5) Uani 1 1 d . . .
Co2 Co -0.19199(19) 0.94244(19) 1.00730(12) 0.0222(5) Uani 1 1 d . . .
Na1 Na 0.5000 0.5000 1.0000 0.080(4) Uani 1 2 d S . .
C1 C 0.682(3) 0.629(2) 0.955(3) 0.122(15) Uani 1 1 d . . .
H1A H 0.6317 0.6961 0.9780 0.146 Uiso 1 1 calc R . .
H1B H 0.7206 0.6504 0.9047 0.146 Uiso 1 1 calc R . .
C2 C 0.758(4) 0.572(6) 1.000(4) 0.42(8) Uani 1 1 d . . .
H2A H 0.7567 0.4980 1.0080 0.507 Uiso 1 1 calc R . .
H2B H 0.7291 0.6015 1.0512 0.507 Uiso 1 1 calc R . .
C3 C 0.947(4) 0.460(2) 0.9532(17) 0.090(11) Uani 1 1 d . . .
H3A H 0.9204 0.4624 0.9028 0.108 Uiso 1 1 calc R . .
H3B H 0.9346 0.3981 0.9881 0.108 Uiso 1 1 calc R . .
C4 C 1.075(4) 0.441(2) 0.9409(16) 0.126(18) Uani 1 1 d . . .
H4A H 1.1181 0.3709 0.9197 0.151 Uiso 1 1 calc R . .
H4B H 1.0879 0.4994 0.9021 0.151 Uiso 1 1 calc R . .
C5A C 0.970(4) 0.618(5) 0.643(3) 0.07(3) Uiso 0.28(5) 1 d PD A 1
H5A H 0.9994 0.5453 0.6733 0.087 Uiso 0.28(5) 1 calc PR A 1
H5B H 1.0292 0.6505 0.6366 0.087 Uiso 0.28(5) 1 calc PR A 1
O37A O 0.947(5) 0.605(4) 0.562(2) 0.06(3) Uiso 0.28(5) 1 d PD A 1
C5B C 0.929(4) 0.597(3) 0.637(3) 0.15(3) Uiso 0.72(5) 1 d PD A 2
H5C H 0.9709 0.5306 0.6698 0.180 Uiso 0.72(5) 1 calc PR A 2
H5D H 0.9844 0.6182 0.5981 0.180 Uiso 0.72(5) 1 calc PR A 2
O37B O 0.841(7) 0.575(5) 0.596(4) 0.31(4) Uiso 0.72(5) 1 d PD A 2
C6 C 0.860(2) 0.691(2) 0.6882(15) 0.076(8) Uani 1 1 d D . .
H6A H 0.8792 0.7061 0.7361 0.092 Uiso 1 1 calc R A 1
H6B H 0.8067 0.6506 0.7040 0.092 Uiso 1 1 calc R A 1
C7 C 0.876(2) 0.857(2) 0.6029(13) 0.060(6) Uani 1 1 d . . .
H7A H 0.9375 0.8098 0.5677 0.071 Uiso 1 1 calc R A .
H7B H 0.9121 0.8722 0.6431 0.071 Uiso 1 1 calc R . .
C8 C 0.8102(19) 0.9617(18) 0.5575(11) 0.045(6) Uani 1 1 d . A .
H8A H 0.7715 0.9454 0.5193 0.055 Uiso 1 1 calc R . .
H8B H 0.8648 0.9946 0.5281 0.055 Uiso 1 1 calc R . .
C9 C 0.712(2) 0.876(2) 0.6986(12) 0.067(8) Uani 1 1 d . . .
H9A H 0.7540 0.8871 0.7372 0.081 Uiso 1 1 calc R A .
H9B H 0.6570 0.8428 0.7267 0.081 Uiso 1 1 calc R . .
C10 C 0.645(2) 0.989(2) 0.6541(16) 0.077(9) Uani 1 1 d . A .
H10A H 0.6017 0.9763 0.6171 0.093 Uiso 1 1 calc R . .
H10B H 0.5888 1.0348 0.6922 0.093 Uiso 1 1 calc R . .
C11 C 0.648(3) 1.153(3) 0.5656(17) 0.128(17) Uani 1 1 d D A .
H11A H 0.5983 1.1387 0.5346 0.154 Uiso 1 1 calc R . .
H11B H 0.7013 1.1816 0.5294 0.154 Uiso 1 1 calc R . .
H12A H 0.5205 1.2241 0.6545 0.154 Uiso 1 1 d R . .
H12B H 0.5130 1.3038 0.5756 0.154 Uiso 1 1 d R . .
C12 C 0.568(4) 1.245(4) 0.627(3) 0.43(8) Uani 1 1 d D . .
N1 N 0.881(2) 0.5592(19) 0.9864(16) 0.082(8) Uani 1 1 d . . .
N2 N 0.7970(16) 0.8003(17) 0.6402(12) 0.065(6) Uani 1 1 d D A .
N3 N 0.7153(18) 1.0493(19) 0.6110(10) 0.066(6) Uani 1 1 d . . .
O103 O 0.594(5) 0.388(4) 0.783(3) 0.104(17) Uiso 0.40 1 d P . .
O100 O 0.472(10) 0.393(9) 0.808(7) 0.17(4) Uiso 0.30 1 d P . .
O104 O 0.329(5) 0.494(5) 0.713(3) 0.114(18) Uiso 0.40 1 d P . .
O106 O 0.153(4) 0.527(4) 0.731(3) 0.148(16) Uiso 0.60 1 d P . .
O105 O 0.430(5) 0.440(4) 0.760(3) 0.058(14) Uiso 0.30 1 d P . .
W88 W 0.1492(8) 1.1786(8) 0.6439(5) 0.036(2) Uiso 0.0860(14) 1 d P . .
W99 W 0.3346(9) 0.8758(8) 0.6780(6) 0.035(2) Uiso 0.0860(14) 1 d P . .
W77 W 0.0163(11) 0.9655(9) 0.6634(6) 0.033(3) Uiso 0.0860(14) 1 d P . .
O125 O 0.2051(11) 0.7423(10) 0.6035(7) 0.039(3) Uiso 1 1 d . . .

loop_
_atom_site_aniso_label
_atom_site_aniso_U_11
_atom_site_aniso_U_22
_atom_site_aniso_U_33
_atom_site_aniso_U_23
_atom_site_aniso_U_13
_atom_site_aniso_U_12
W1 0.0254(4) 0.0273(4) 0.0170(3) -0.0026(3) 0.0004(3) -0.0038(3)
W2 0.0279(4) 0.0326(4) 0.0148(3) -0.0049(3) 0.0029(3) -0.0200(3)
W3 0.0181(4) 0.0359(4) 0.0094(3) 0.0008(3) -0.0008(3) -0.0102(3)
W4 0.0389(5) 0.0272(4) 0.0155(3) 0.0040(3) 0.0009(3) -0.0078(3)
W5 0.0418(5) 0.0412(5) 0.0143(3) 0.0006(3) 0.0010(3) -0.0295(4)
W6 0.0181(4) 0.0455(5) 0.0137(3) -0.0037(3) 0.0020(3) -0.0163(3)
W7 0.0249(4) 0.0326(4) 0.0131(3) -0.0051(3) 0.0024(3) -0.0155(4)
W8 0.0224(4) 0.0340(4) 0.0090(3) 0.0020(3) 0.0000(3) -0.0155(3)
W9 0.0219(4) 0.0415(5) 0.0108(3) -0.0024(3) 0.0034(3) -0.0211(4)
O1 0.034(8) 0.037(7) 0.032(7) -0.007(6) 0.002(6) -0.007(6)
O2 0.019(6) 0.028(6) 0.021(6) 0.007(5) -0.006(5) -0.003(5)
O3 0.060(9) 0.027(7) 0.020(6) -0.003(5) -0.001(6) -0.025(7)
O4 0.024(6) 0.034(7) 0.015(5) -0.003(5) 0.000(5) -0.018(5)
O5 0.020(6) 0.035(7) 0.022(6) -0.008(5) 0.001(5) 0.005(5)
O6 0.032(7) 0.038(7) 0.031(7) -0.010(6) 0.010(6) -0.012(6)
O7 0.027(6) 0.037(7) 0.012(5) 0.005(5) 0.000(5) -0.024(6)
O8 0.041(7) 0.035(7) 0.016(6) -0.008(5) 0.003(5) -0.026(6)
O9 0.029(7) 0.048(8) 0.026(6) 0.006(6) -0.015(5) -0.027(6)
O10 0.038(8) 0.044(8) 0.023(6) -0.005(5) 0.007(5) -0.032(6)
O11 0.018(6) 0.041(7) 0.011(5) -0.010(5) 0.003(4) -0.012(5)
O12 0.028(7) 0.072(10) 0.016(6) 0.004(6) -0.006(5) -0.016(7)
O13 0.041(8) 0.028(7) 0.025(6) -0.003(5) 0.002(6) -0.010(6)
O14 0.028(7) 0.056(8) 0.021(6) -0.008(6) 0.007(5) -0.028(6)
O15 0.022(6) 0.044(7) 0.016(6) -0.009(5) -0.002(5) -0.016(6)
O16 0.046(8) 0.026(6) 0.019(6) -0.005(5) 0.003(5) -0.019(6)
O17 0.085(12) 0.040(8) 0.025(7) 0.008(6) -0.005(7) -0.032(8)
O18 0.040(8) 0.043(8) 0.020(6) 0.001(6) -0.004(6) -0.011(6)
O19 0.035(7) 0.022(6) 0.019(6) -0.003(5) 0.001(5) -0.013(5)
O20 0.085(11) 0.038(8) 0.025(7) -0.001(6) 0.000(7) -0.049(8)
O21 0.031(7) 0.040(7) 0.016(6) -0.002(5) -0.003(5) -0.020(6)
O22 0.059(9) 0.055(8) 0.011(5) 0.003(5) -0.007(5) -0.046(7)
O23 0.026(7) 0.042(8) 0.026(6) -0.002(6) 0.005(5) -0.017(6)
O24 0.017(6) 0.045(7) 0.015(5) -0.006(5) 0.003(5) -0.015(6)
O25 0.030(8) 0.097(11) 0.017(6) -0.007(7) 0.000(5) -0.038(8)
O26 0.019(6) 0.039(7) 0.011(5) -0.005(5) 0.002(4) -0.011(5)
O30 0.045(8) 0.068(10) 0.012(6) -0.001(6) 0.002(5) -0.031(8)
O31 0.040(8) 0.074(10) 0.018(6) -0.012(6) 0.013(6) -0.032(8)
O32 0.020(6) 0.030(6) 0.008(5) 0.001(4) 0.002(4) -0.011(5)
O34 0.063(9) 0.022(6) 0.031(7) 0.010(5) -0.015(6) -0.023(7)
O35' 0.049(9) 0.074(10) 0.012(6) 0.000(6) -0.006(5) -0.044(8)
O36' 0.44(7) 0.67(10) 0.27(5) 0.28(6) -0.24(5) -0.49(8)
O81 0.16(2) 0.25(3) 0.039(11) -0.060(15) -0.031(13) 0.12(2)
O82 0.10(2) 0.14(2) 0.20(3) -0.01(2) 0.028(19) -0.045(17)
O83 0.15(2) 0.129(18) 0.105(15) 0.024(13) -0.086(15) -0.101(16)
O84 0.042(9) 0.069(10) 0.036(8) 0.002(7) 0.005(6) -0.024(8)
O86 0.11(3) 0.60(8) 0.12(2) 0.11(4) -0.05(2) -0.12(4)
P1 0.018(2) 0.023(2) 0.0064(17) -0.0011(15) 0.0008(15) -0.0116(17)
Co1 0.0199(12) 0.0226(12) 0.0109(10) 0.0000(9) 0.0016(8) -0.0097(10)
Co2 0.0232(13) 0.0328(13) 0.0137(10) 0.0002(9) 0.0004(9) -0.0157(11)
Na1 0.085(11) 0.096(12) 0.070(9) 0.001(8) -0.019(8) -0.044(10)
C1 0.05(2) 0.046(17) 0.25(5) -0.04(2) 0.02(3) -0.007(16)
C2 0.08(3) 0.44(10) 0.60(13) 0.48(11) -0.10(5) -0.13(5)
C3 0.19(4) 0.047(17) 0.058(17) 0.016(14) -0.04(2) -0.07(2)
C4 0.21(4) 0.039(16) 0.043(17) 0.002(12) 0.08(2) 0.01(2)
C6 0.055(17) 0.09(2) 0.09(2) -0.001(17) -0.039(16) -0.027(16)
C7 0.037(13) 0.083(19) 0.052(14) -0.015(13) 0.005(11) -0.017(13)
C8 0.056(14) 0.075(16) 0.023(10) -0.022(10) 0.000(10) -0.038(13)
C9 0.058(16) 0.12(2) 0.022(11) -0.012(13) 0.011(11) -0.038(17)
C10 0.030(13) 0.12(2) 0.09(2) -0.023(18) 0.024(13) -0.047(16)
C11 0.18(4) 0.20(4) 0.08(2) 0.07(2) -0.09(2) -0.16(4)
C12 0.34(9) 0.23(6) 0.23(6) 0.16(5) 0.21(6) 0.26(6)
N1 0.068(16) 0.064(16) 0.102(19) 0.048(14) -0.001(13) -0.036(13)
N2 0.048(13) 0.098(17) 0.061(13) -0.032(12) -0.003(10) -0.033(12)
N3 0.068(14) 0.118(18) 0.029(9) 0.004(11) 0.011(9) -0.064(14)

loop_
_atom_type_symbol
_atom_type_description
_atom_type_scat_dispersion_real
_atom_type_scat_dispersion_imag
_atom_type_scat_source
C C 0.0033 0.0016 'International Tables Vol C Tables 4.2.6.8 and 6.1.1.4'
H H 0.0000 0.0000 'International Tables Vol C Tables 4.2.6.8 and 6.1.1.4'
N N 0.0061 0.0033 'International Tables Vol C Tables 4.2.6.8 and 6.1.1.4'
O O 0.0106 0.0060 'International Tables Vol C Tables 4.2.6.8 and 6.1.1.4'
P P 0.1023 0.0942 'International Tables Vol C Tables 4.2.6.8 and 6.1.1.4'
Co Co 0.3494 0.9721 'International Tables Vol C Tables 4.2.6.8 and 6.1.1.4'
W W -0.8490 6.8722 'International Tables Vol C Tables 4.2.6.8 and 6.1.1.4'
Na Na 0.0362 0.0249 'International Tables Vol C Tables 4.2.6.8 and 6.1.1.4'

loop_
_geom_angle_atom_site_label_1
_geom_angle_atom_site_label_2
_geom_angle_atom_site_label_3
_geom_angle
_geom_angle_site_symmetry_1
_geom_angle_site_symmetry_3
O1 W1 O2 104.2(5) . .
O1 W1 O6 103.5(6) . .
O2 W1 O6 95.2(5) . .
O1 W1 O3 99.2(5) . .
O2 W1 O3 88.1(5) . .
O6 W1 O3 155.5(5) . .
O1 W1 O5 98.9(5) . .
O2 W1 O5 155.8(5) . .
O6 W1 O5 86.3(5) . .
O3 W1 O5 81.1(5) . .
O1 W1 O4 168.1(5) . .
O2 W1 O4 83.6(4) . .
O6 W1 O4 84.5(4) . .
O3 W1 O4 71.7(4) . .
O5 W1 O4 72.5(4) . .
O8 W2 O7 104.4(5) . .
O8 W2 O9 101.5(5) . .
O7 W2 O9 90.8(5) . .
O8 W2 O3 99.0(5) . .
O7 W2 O3 91.4(5) . .
O9 W2 O3 158.1(5) . .
O8 W2 O10 96.9(5) . .
O7 W2 O10 158.6(4) . .
O9 W2 O10 86.4(5) . .
O3 W2 O10 83.7(5) . .
O8 W2 O4 169.3(5) . .
O7 W2 O4 84.2(4) . .
O9 W2 O4 84.5(4) . .
O3 W2 O4 74.1(4) . .
O10 W2 O4 74.4(4) . .
O12 W3 O11 104.6(5) . .
O12 W3 O13 102.2(6) . .
O11 W3 O13 93.3(5) . .
O12 W3 O9 99.4(6) . .
O11 W3 O9 90.0(5) . .
O13 W3 O9 156.5(5) . .
O12 W3 O14 97.5(5) . .
O11 W3 O14 157.7(5) . .
O13 W3 O14 85.1(5) . .
O9 W3 O14 83.1(5) . .
O12 W3 O15 170.5(4) . .
O11 W3 O15 84.5(4) . .
O13 W3 O15 74.3(5) . .
O9 W3 O15 83.0(4) . .
O14 W3 O15 73.6(4) . .
O17 W4 O16 104.2(5) . .
O17 W4 O34 103.4(6) . .
O16 W4 O34 95.7(5) . .
O17 W4 O13 98.9(6) . .
O16 W4 O13 88.4(5) . .
O34 W4 O13 155.5(5) . .
O17 W4 O18 99.5(5) . .
O16 W4 O18 154.9(5) . .
O34 W4 O18 86.8(5) . .
O13 W4 O18 79.8(5) . .
O17 W4 O15 168.1(5) . .
O16 W4 O15 83.4(4) . .
O34 W4 O15 84.7(4) . .
O13 W4 O15 71.8(4) . .
O18 W4 O15 72.0(4) . .
O20 W5 O19 103.8(5) . .
O20 W5 O23 101.6(6) . .
O19 W5 O23 91.8(5) . .
O20 W5 O34 101.9(6) . .
O19 W5 O34 93.9(5) . .
O23 W5 O34 153.6(5) . .
O20 W5 O22 100.6(5) . .
O19 W5 O22 155.4(4) . .
O23 W5 O22 80.8(5) . .
O34 W5 O22 83.3(5) . .
O20 W5 O21 171.1(5) . .
O19 W5 O21 83.1(4) . .
O23 W5 O21 72.2(4) . .
O34 W5 O21 83.0(4) . .
O22 W5 O21 72.3(4) . .
O25 W6 O26 105.0(5) . .
O25 W6 O23 100.3(6) . .
O26 W6 O23 92.2(5) . .
O25 W6 O6 102.2(6) . .
O26 W6 O6 94.0(5) . .
O23 W6 O6 154.2(5) . .
O25 W6 O24 99.2(5) . .
O26 W6 O24 155.7(5) . .
O23 W6 O24 81.5(5) . .
O6 W6 O24 82.7(5) . .
O25 W6 O21 169.4(5) . .
O26 W6 O21 83.8(4) . .
O23 W6 O21 73.0(4) . .
O6 W6 O21 82.7(5) . .
O24 W6 O21 72.0(4) . .
O125 W7 O27 103.2(5) . .
O125 W7 O5 103.2(5) . .
O27 W7 O5 88.0(5) . .
O125 W7 O10 102.0(5) . .
O27 W7 O10 154.5(5) . .
O5 W7 O10 89.7(5) . .
O125 W7 O33 103.0(6) . .
O27 W7 O33 84.2(6) . .
O5 W7 O33 153.7(5) . .
O10 W7 O33 86.7(6) . .
O125 W7 W77 105.4(5) . .
O27 W7 W77 91.9(5) . .
O5 W7 W77 150.6(4) . .
O10 W7 W77 78.0(5) . .
O33 W7 W77 8.8(6) . .
O125 W7 W99 104.9(5) . .
O27 W7 W99 14.6(4) . .
O5 W7 W99 73.4(4) . .
O10 W7 W99 150.8(4) . .
O33 W7 W99 97.9(5) . .
W77 W7 W99 105.1(4) . .
O125 W7 O4 170.8(5) . .
O27 W7 O4 84.0(4) . .
O5 W7 O4 71.0(4) . .
O10 W7 O4 71.3(4) . .
O33 W7 O4 83.2(5) . .
W77 W7 O4 79.7(4) . .
W99 W7 O4 80.7(3) . .
O30 W8 W77 102.6(6) . .
O30 W8 O18 101.9(6) . .
W77 W8 O18 151.8(5) . .
O30 W8 O28 103.7(5) . .
W77 W8 O28 98.8(5) . .
O18 W8 O28 88.6(5) . .
O30 W8 O33 102.8(6) . .
W77 W8 O33 14.4(6) . .
O18 W8 O33 155.2(5) . .
O28 W8 O33 84.8(6) . .
O30 W8 O14 99.9(5) . .
W77 W8 O14 72.1(6) . .
O18 W8 O14 90.2(5) . .
O28 W8 O14 156.0(5) . .
O33 W8 O14 86.3(6) . .
O30 W8 W88 104.1(5) . .
W77 W8 W88 121.9(5) . .
O18 W8 W88 64.2(4) . .
O28 W8 W88 24.6(4) . .
O33 W8 W88 108.5(5) . .
O14 W8 W88 147.9(4) . .
O30 W8 O15 169.0(5) . .
W77 W8 O15 82.2(4) . .
O18 W8 O15 71.3(4) . .
O28 W8 O15 85.0(4) . .
O33 W8 O15 84.3(5) . .
O14 W8 O15 71.9(4) . .
W88 W8 O15 81.1(3) . .
O31 W9 W99 100.2(5) . .
O31 W9 O24 102.3(5) . .
W99 W9 O24 63.8(5) . .
O31 W9 O22 102.4(6) . .
W99 W9 O22 150.8(4) . .
O24 W9 O22 93.3(5) . .
O31 W9 O27 102.0(6) . .
W99 W9 O27 23.0(4) . .
O24 W9 O27 86.0(5) . .
O22 W9 O27 155.1(5) . .
O31 W9 O28 102.8(5) . .
W99 W9 O28 106.0(5) . .
O24 W9 O28 154.3(4) . .
O22 W9 O28 86.8(5) . .
O27 W9 O28 83.3(5) . .
O31 W9 W88 101.8(5) . .
W99 W9 W88 133.8(4) . .
O24 W9 W88 146.0(4) . .
O22 W9 W88 58.1(5) . .
O27 W9 W88 111.9(5) . .
O28 W9 W88 29.2(4) . .
O31 W9 O21 171.1(5) . .
W99 W9 O21 82.6(4) . .
O24 W9 O21 71.2(4) . .
O22 W9 O21 72.5(4) . .
O27 W9 O21 83.9(4) . .
O28 W9 O21 84.4(4) . .
W88 W9 O21 81.8(4) . .
W1 O1 Na1 133.2(6) . .
W1 O2 Co1 139.4(6) . .
W2 O3 W1 123.2(6) . .
P1 O4 W2 125.8(6) . .
P1 O4 W1 124.3(6) . .
W2 O4 W1 90.5(4) . .
P1 O4 W7 127.4(6) . .
W2 O4 W7 88.3(3) . .
W1 O4 W7 88.8(4) . .
W7 O5 W1 127.6(6) . .
W1 O6 W6 148.4(7) . .
W2 O7 Co1 134.0(6) . .
W2 O7 Co2 124.6(5) . .
Co1 O7 Co2 99.3(4) . .
W2 O9 W3 149.1(6) . .
W7 O10 W2 125.7(6) . .
W3 O11 Co1 132.2(6) . 2_577
W3 O11 Co2 125.2(5) . .
Co1 O11 Co2 100.4(4) 2_577 .
W3 O13 W4 123.1(6) . .
W8 O14 W3 124.7(6) . .
W8 O14 W77 50.5(4) . .
W3 O14 W77 115.0(6) . .
P1 O15 W3 126.5(6) . .
P1 O15 W4 123.6(6) . .
W3 O15 W4 90.2(4) . .
P1 O15 W8 126.5(6) . .
W3 O15 W8 89.0(3) . .
W4 O15 W8 89.5(4) . .
W4 O16 Co1 139.9(6) . 2_577
W8 O18 W4 127.2(6) . .
W8 O18 W88 70.0(5) . .
W4 O18 W88 102.3(5) . .
W5 O19 Co2 138.8(6) . 2_577
P1 O21 W6 126.7(6) . .
P1 O21 W5 124.9(6) . .
W6 O21 W5 88.5(3) . .
P1 O21 W9 127.1(6) . .
W6 O21 W9 89.0(4) . .
W5 O21 W9 88.4(3) . .
W9 O22 W88 70.1(4) . .
W9 O22 W5 126.3(5) . .
W88 O22 W5 108.5(6) . .
W6 O23 W5 124.7(6) . .
W9 O24 W99 57.7(4) . .
W9 O24 W6 126.9(6) . .
W99 O24 W6 116.2(6) . .
W6 O26 Co2 137.6(6) . 2_577
W99 O27 W7 126.6(14) . .
W99 O27 W9 72.1(12) . .
W7 O27 W9 153.1(7) . .
W88 O28 W8 109.1(9) . .
W88 O28 W9 90.6(8) . .
W8 O28 W9 151.9(6) . .
P1 O32 Co2 123.1(6) . 2_577
P1 O32 Co1 123.6(6) . .
Co2 O32 Co1 92.6(4) 2_577 .
P1 O32 Co1 122.7(6) . 2_577
Co2 O32 Co1 91.7(4) 2_577 2_577
Co1 O32 Co1 94.4(4) . 2_577
W7 O33 W8 152.6(8) . .
W4 O34 W5 148.2(6) . .
W4 O34 W88 102.0(5) . .
W5 O34 W88 95.1(6) . .
C1 O36' Na1 143(4) . .
O94 O85 W88 105(4) . 2_676
O32 P1 O21 111.2(6) . .
O32 P1 O4 110.6(6) . .
O21 P1 O4 107.3(6) . .
O32 P1 O15 111.1(6) . .
O21 P1 O15 109.4(6) . .
O4 P1 O15 107.1(6) . .
O16 Co1 O2 95.7(5) 2_577 .
O16 Co1 O7 92.5(4) 2_577 .
O2 Co1 O7 95.8(4) . .
O16 Co1 O11 96.8(4) 2_577 2_577
O2 Co1 O11 91.9(4) . 2_577
O7 Co1 O11 167.2(5) . 2_577
O16 Co1 O32 174.9(4) 2_577 .
O2 Co1 O32 89.4(4) . .
O7 Co1 O32 86.6(4) . .
O11 Co1 O32 83.3(4) 2_577 .
O16 Co1 O32 89.3(4) 2_577 2_577
O2 Co1 O32 175.0(4) . 2_577
O7 Co1 O32 84.3(4) . 2_577
O11 Co1 O32 87.1(4) 2_577 2_577
O32 Co1 O32 85.6(4) . 2_577
O19 Co2 O26 92.4(4) 2_577 2_577
O19 Co2 O35' 85.2(5) 2_577 .
O26 Co2 O35' 88.1(5) 2_577 .
O19 Co2 O11 173.3(4) 2_577 .
O26 Co2 O11 90.5(4) 2_577 .
O35' Co2 O11 100.9(4) . .
O19 Co2 O7 92.4(4) 2_577 .
O26 Co2 O7 172.4(4) 2_577 .
O35' Co2 O7 98.2(5) . .
O11 Co2 O7 84.1(4) . .
O19 Co2 O32 90.7(4) 2_577 2_577
O26 Co2 O32 89.9(4) 2_577 2_577
O35' Co2 O32 175.3(4) . 2_577
O11 Co2 O32 83.3(4) . 2_577
O7 Co2 O32 84.1(4) . 2_577
O36' Na1 O36' 180(3) 2_667 .
O36' Na1 O81 93(2) 2_667 2_667
O36' Na1 O81 87(2) . 2_667
O36' Na1 O81 87(2) 2_667 .
O36' Na1 O81 93(2) . .
O81 Na1 O81 180.0(13) 2_667 .
O36' Na1 O1 89.5(9) 2_667 2_667
O36' Na1 O1 90.5(9) . 2_667
O81 Na1 O1 90.7(5) 2_667 2_667
O81 Na1 O1 89.3(5) . 2_667
O36' Na1 O1 90.5(9) 2_667 .
O36' Na1 O1 89.5(9) . .
O81 Na1 O1 89.3(5) 2_667 .
O81 Na1 O1 90.7(5) . .
O1 Na1 O1 179.998(2) 2_667 .
O36' C1 C2 114(5) . .
O36' C1 H1A 108.8 . .
C2 C1 H1A 108.8 . .
O36' C1 H1B 108.8 . .
C2 C1 H1B 108.8 . .
H1A C1 H1B 107.7 . .
C1 C2 N1 126(4) . .
C1 C2 H2A 105.9 . .
N1 C2 H2A 105.9 . .
C1 C2 H2B 105.9 . .
N1 C2 H2B 105.9 . .
H2A C2 H2B 106.2 . .
N1 C3 C4 111(2) . .
N1 C3 H3A 109.3 . .
C4 C3 H3A 109.3 . .
N1 C3 H3B 109.3 . .
C4 C3 H3B 109.3 . .
H3A C3 H3B 108.0 . .
N1 C4 C3 112(2) 2_767 .
N1 C4 H4A 109.1 2_767 .
C3 C4 H4A 109.1 . .
N1 C4 H4B 109.1 2_767 .
C3 C4 H4B 109.1 . .
H4A C4 H4B 107.9 . .
C6 C5A O37A 111(3) . .
C6 C5A H5A 109.5 . .
O37A C5A H5A 109.5 . .
C6 C5A H5B 109.5 . .
O37A C5A H5B 109.5 . .
H5A C5A H5B 108.0 . .
C6 C5B O37B 108(3) . .
C6 C5B H5C 110.2 . .
O37B C5B H5C 110.2 . .
C6 C5B H5D 110.2 . .
O37B C5B H5D 110.2 . .
H5C C5B H5D 108.5 . .
C5A C6 N2 113(3) . .
C5A C6 C5B 27(4) . .
N2 C6 C5B 113(2) . .
C5A C6 H6A 108.9 . .
N2 C6 H6A 108.9 . .
C5B C6 H6A 128.8 . .
C5A C6 H6B 108.9 . .
N2 C6 H6B 108.9 . .
C5B C6 H6B 84.8 . .
H6A C6 H6B 107.7 . .
N2 C7 C8 109.4(19) . .
N2 C7 H7A 109.8 . .
C8 C7 H7A 109.8 . .
N2 C7 H7B 109.8 . .
C8 C7 H7B 109.8 . .
H7A C7 H7B 108.2 . .
C7 C8 N3 113.7(16) . .
C7 C8 H8A 108.8 . .
N3 C8 H8A 108.8 . .
C7 C8 H8B 108.8 . .
N3 C8 H8B 108.8 . .
H8A C8 H8B 107.7 . .
N2 C9 C10 109.7(18) . .
N2 C9 H9A 109.7 . .
C10 C9 H9A 109.7 . .
N2 C9 H9B 109.7 . .
C10 C9 H9B 109.7 . .
H9A C9 H9B 108.2 . .
N3 C10 C9 116(2) . .
N3 C10 H10A 108.3 . .
C9 C10 H10A 108.3 . .
N3 C10 H10B 108.3 . .
C9 C10 H10B 108.3 . .
H10A C10 H10B 107.4 . .
N3 C11 C12 110(2) . .
N3 C11 H11A 109.7 . .
C12 C11 H11A 109.7 . .
N3 C11 H11B 109.7 . .
C12 C11 H11B 109.7 . .
H11A C11 H11B 108.2 . .
O38' C12 C11 116(4) . .
O38' C12 H12A 124.6 . .
C11 C12 H12A 110.0 . .
O38' C12 H12B 105.4 . .
C11 C12 H12B 91.8 . .
H12A C12 H12B 102.0 . .
C3 N1 C4 109(2) . 2_767
C3 N1 C2 110(4) . .
C4 N1 C2 111(4) 2_767 .
C7 N2 C9 105.2(18) . .
C7 N2 C6 112.3(18) . .
C9 N2 C6 106.9(18) . .
C10 N3 C11 114(2) . .
C10 N3 C8 103.2(19) . .
C11 N3 C8 114(2) . .
O105 O100 O103 102(10) . .
O100 O105 O104 155(9) . .
O28 W88 O22 111.0(10) . .
O28 W88 O85 139.0(17) . 2_676
O22 W88 O85 92.9(16) . 2_676
O28 W88 W9 60.2(7) . .
O22 W88 W9 51.8(4) . .
O85 W88 W9 125.4(16) 2_676 .
O28 W88 O18 91.7(9) . .
O22 W88 O18 137.0(6) . .
O85 W88 O18 92.6(16) 2_676 .
W9 W88 O18 142.0(5) . .
O28 W88 W8 46.2(7) . .
O22 W88 W8 145.7(6) . .
O85 W88 W8 121.2(16) 2_676 .
W9 W88 W8 104.1(4) . .
O18 W88 W8 45.8(3) . .
O28 W88 O34 126.5(9) . .
O22 W88 O34 70.6(5) . .
O85 W88 O34 92.3(14) 2_676 .
W9 W88 O34 108.2(5) . .
O18 W88 O34 66.6(5) . .
W8 W88 O34 101.3(4) . .
O27 W99 W9 84.9(13) . .
O27 W99 O24 140.5(15) . .
W9 W99 O24 58.5(4) . .
O27 W99 W7 38.8(11) . .
W9 W99 W7 120.6(5) . .
O24 W99 W7 153.2(6) . .
O27 W99 O82 130.2(15) . .
W9 W99 O82 132.3(8) . .
O24 W99 O82 88.4(9) . .
W7 W99 O82 104.4(7) . .
W8 W77 O14 57.4(5) . .
W8 W77 W7 134.3(6) . .
O14 W77 W7 153.3(6) . .

loop_
_geom_bond_atom_site_label_1
_geom_bond_atom_site_label_2
_geom_bond_distance
_geom_bond_site_symmetry_2
W1 O1 1.722(12) .
W1 O2 1.775(11) .
W1 O6 1.871(12) .
W1 O3 1.980(12) .
W1 O5 1.990(11) .
W1 O4 2.427(11) .
W2 O8 1.721(10) .
W2 O7 1.818(10) .
W2 O9 1.889(12) .
W2 O3 1.901(13) .
W2 O10 1.962(11) .
W2 O4 2.379(10) .
W3 O12 1.714(12) .
W3 O11 1.832(10) .
W3 O13 1.883(11) .
W3 O9 1.918(12) .
W3 O14 1.996(11) .
W3 O15 2.398(11) .
W4 O17 1.723(13) .
W4 O16 1.773(10) .
W4 O34 1.875(13) .
W4 O13 2.000(12) .
W4 O18 2.010(11) .
W4 O15 2.424(11) .
W5 O20 1.725(11) .
W5 O19 1.785(10) .
W5 O23 1.916(12) .
W5 O34 1.931(13) .
W5 O22 2.031(11) .
W5 O21 2.448(11) .
W6 O25 1.713(12) .
W6 O26 1.778(10) .
W6 O23 1.913(12) .
W6 O6 1.928(12) .
W6 O24 2.019(10) .
W6 O21 2.414(11) .
W7 O125 1.705(12) .
W7 O27 1.890(12) .
W7 O5 1.891(11) .
W7 O10 1.901(10) .
W7 O33 1.904(15) .
W7 W77 2.266(12) .
W7 W99 2.421(10) .
W7 O4 2.550(10) .
W8 O30 1.716(11) .
W8 W77 1.743(11) .
W8 O18 1.886(12) .
W8 O28 1.890(11) .
W8 O33 1.904(15) .
W8 O14 1.904(11) .
W8 W88 2.472(10) .
W8 O15 2.530(10) .
W9 O31 1.726(11) .
W9 W99 1.849(10) .
W9 O24 1.864(11) .
W9 O22 1.868(11) .
W9 O27 1.935(11) .
W9 O28 1.939(11) .
W9 W88 2.235(10) .
W9 O21 2.543(10) .
O1 Na1 2.422(12) .
O2 Co1 2.006(11) .
O4 P1 1.544(11) .
O7 Co1 2.072(10) .
O7 Co2 2.121(11) .
O11 Co1 2.074(10) 2_577
O11 Co2 2.100(11) .
O14 W77 2.150(18) .
O15 P1 1.544(12) .
O16 Co1 1.995(11) 2_577
O18 W88 2.369(16) .
O19 Co2 2.026(10) 2_577
O21 P1 1.538(11) .
O22 W88 2.019(15) .
O24 W99 1.961(14) .
O26 Co2 2.057(11) 2_577
O27 W99 0.760(12) .
O28 W88 1.091(13) .
O32 P1 1.534(10) .
O32 Co2 2.207(10) 2_577
O32 Co1 2.230(10) .
O32 Co1 2.246(11) 2_577
O34 W88 2.492(15) .
O35' Co2 2.087(11) .
O36' C1 1.20(4) .
O36' Na1 2.20(3) .
O38' C12 1.45(2) .
O81 Na1 2.40(2) .
O82 W99 2.45(3) .
O85 O94 1.51(6) .
O85 W88 2.20(6) 2_676
Co1 O16 1.995(11) 2_577
Co1 O11 2.074(10) 2_577
Co1 O32 2.246(11) 2_577
Co2 O19 2.026(10) 2_577
Co2 O26 2.057(11) 2_577
Co2 O32 2.207(10) 2_577
Na1 O36' 2.20(3) 2_667
Na1 O81 2.40(2) 2_667
Na1 O1 2.422(12) 2_667
C1 C2 1.26(6) .
C1 H1A 0.9700 .
C1 H1B 0.9700 .
C2 N1 1.45(4) .
C2 H2A 0.9700 .
C2 H2B 0.9700 .
C3 N1 1.40(3) .
C3 C4 1.50(5) .
C3 H3A 0.9700 .
C3 H3B 0.9700 .
C4 N1 1.45(4) 2_767
C4 H4A 0.9700 .
C4 H4B 0.9700 .
C5A C6 1.52(2) .
C5A O37A 1.52(2) .
C5A H5A 0.9700 .
C5A H5B 0.9700 .
C5B C6 1.525(19) .
C5B O37B 1.53(2) .
C5B H5C 0.9700 .
C5B H5D 0.9700 .
C6 N2 1.52(3) .
C6 H6A 0.9700 .
C6 H6B 0.9700 .
C7 N2 1.46(3) .
C7 C8 1.47(3) .
C7 H7A 0.9700 .
C7 H7B 0.9700 .
C8 N3 1.59(3) .
C8 H8A 0.9700 .
C8 H8B 0.9700 .
C9 N2 1.52(3) .
C9 C10 1.53(3) .
C9 H9A 0.9700 .
C9 H9B 0.9700 .
C10 N3 1.43(3) .
C10 H10A 0.9700 .
C10 H10B 0.9700 .
C11 N3 1.47(4) .
C11 C12 1.65(6) .
C11 H11A 0.9700 .
C11 H11B 0.9700 .
C12 H12A 0.7991 .
C12 H12B 1.1870 .
N1 C4 1.45(4) 2_767
O103 O100 1.49(11) .
O100 O105 1.04(11) .
O104 O105 1.48(7) .
W88 O85 2.20(6) 2_676

loop_
_geom_torsion_atom_site_label_1
_geom_torsion_atom_site_label_2
_geom_torsion_atom_site_label_3
_geom_torsion_atom_site_label_4
_geom_torsion
_geom_torsion_site_symmetry_1
_geom_torsion_site_symmetry_4
O2 W1 O1 Na1 -26.6(9) . .
O6 W1 O1 Na1 72.5(9) . .
O3 W1 O1 Na1 -116.9(8) . .
O5 W1 O1 Na1 160.7(8) . .
O4 W1 O1 Na1 -156.4(17) . .
O1 W1 O2 Co1 -142.7(9) . .
O6 W1 O2 Co1 112.0(10) . .
O3 W1 O2 Co1 -43.7(9) . .
O5 W1 O2 Co1 19.4(18) . .
O4 W1 O2 Co1 28.1(9) . .
O8 W2 O3 W1 178.0(6) . .
O7 W2 O3 W1 -77.1(7) . .
O9 W2 O3 W1 18.6(16) . .
O10 W2 O3 W1 82.0(7) . .
O4 W2 O3 W1 6.4(6) . .
O1 W1 O3 W2 -178.4(7) . .
O2 W1 O3 W2 77.5(7) . .
O6 W1 O3 W2 -20.9(15) . .
O5 W1 O3 W2 -80.8(7) . .
O4 W1 O3 W2 -6.4(5) . .
O8 W2 O4 P1 170(2) . .
O7 W2 O4 P1 -45.8(7) . .
O9 W2 O4 P1 45.5(7) . .
O3 W2 O4 P1 -139.0(8) . .
O10 W2 O4 P1 133.3(8) . .
O8 W2 O4 W1 -55(2) . .
O7 W2 O4 W1 88.8(4) . .
O9 W2 O4 W1 -179.9(4) . .
O3 W2 O4 W1 -4.4(4) . .
O10 W2 O4 W1 -92.1(5) . .
O8 W2 O4 W7 34(3) . .
O7 W2 O4 W7 177.5(4) . .
O9 W2 O4 W7 -91.1(4) . .
O3 W2 O4 W7 84.3(4) . .
O10 W2 O4 W7 -3.4(4) . .
O1 W1 O4 P1 -179(2) . .
O2 W1 O4 P1 49.8(7) . .
O6 W1 O4 P1 -46.1(7) . .
O3 W1 O4 P1 139.9(8) . .
O5 W1 O4 P1 -134.0(8) . .
O1 W1 O4 W2 46(2) . .
O2 W1 O4 W2 -85.8(4) . .
O6 W1 O4 W2 178.3(4) . .
O3 W1 O4 W2 4.3(4) . .
O5 W1 O4 W2 90.5(4) . .
O1 W1 O4 W7 -43(2) . .
O2 W1 O4 W7 -174.1(4) . .
O6 W1 O4 W7 89.9(4) . .
O3 W1 O4 W7 -84.1(4) . .
O5 W1 O4 W7 2.1(4) . .
O125 W7 O4 P1 -176(3) . .
O27 W7 O4 P1 41.7(8) . .
O5 W7 O4 P1 131.6(8) . .
O10 W7 O4 P1 -132.0(9) . .
O33 W7 O4 P1 -43.1(8) . .
W77 W7 O4 P1 -51.3(7) . .
W99 W7 O4 P1 56.0(7) . .
O125 W7 O4 W2 -40(3) . .
O27 W7 O4 W2 177.2(5) . .
O5 W7 O4 W2 -92.8(5) . .
O10 W7 O4 W2 3.6(4) . .
O33 W7 O4 W2 92.4(5) . .
W77 W7 O4 W2 84.3(4) . .
W99 W7 O4 W2 -168.4(4) . .
O125 W7 O4 W1 50(3) . .
O27 W7 O4 W1 -92.2(5) . .
O5 W7 O4 W1 -2.3(4) . .
O10 W7 O4 W1 94.2(5) . .
O33 W7 O4 W1 -177.0(5) . .
W77 W7 O4 W1 174.8(4) . .
W99 W7 O4 W1 -77.8(3) . .
O125 W7 O5 W1 -169.0(8) . .
O27 W7 O5 W1 87.9(8) . .
O10 W7 O5 W1 -66.7(8) . .
O33 W7 O5 W1 15.4(18) . .
W77 W7 O5 W1 -2.3(15) . .
W99 W7 O5 W1 89.1(8) . .
O4 W7 O5 W1 3.5(6) . .
O1 W1 O5 W7 167.9(8) . .
O2 W1 O5 W7 5.4(17) . .
O6 W1 O5 W7 -89.0(8) . .
O3 W1 O5 W7 69.9(8) . .
O4 W1 O5 W7 -3.6(7) . .
O1 W1 O6 W6 -129.0(13) . .
O2 W1 O6 W6 -23.0(14) . .
O3 W1 O6 W6 73.9(18) . .
O5 W1 O6 W6 132.8(14) . .
O4 W1 O6 W6 60.0(13) . .
O25 W6 O6 W1 129.7(13) . .
O26 W6 O6 W1 23.4(14) . .
O23 W6 O6 W1 -79.9(17) . .
O24 W6 O6 W1 -132.5(14) . .
O21 W6 O6 W1 -59.8(13) . .
O8 W2 O7 Co1 138.5(8) . .
O9 W2 O7 Co1 -119.4(8) . .
O3 W2 O7 Co1 38.8(8) . .
O10 W2 O7 Co1 -37.4(19) . .
O4 W2 O7 Co1 -35.0(7) . .
O8 W2 O7 Co2 -61.6(7) . .
O9 W2 O7 Co2 40.5(6) . .
O3 W2 O7 Co2 -161.3(6) . .
O10 W2 O7 Co2 122.5(12) . .
O4 W2 O7 Co2 124.9(6) . .
O8 W2 O9 W3 131.7(12) . .
O7 W2 O9 W3 26.8(13) . .
O3 W2 O9 W3 -69(2) . .
O10 W2 O9 W3 -131.9(13) . .
O4 W2 O9 W3 -57.3(12) . .
O12 W3 O9 W2 -131.9(12) . .
O11 W3 O9 W2 -27.1(13) . .
O13 W3 O9 W2 71.4(18) . .
O14 W3 O9 W2 131.6(13) . .
O15 W3 O9 W2 57.3(12) . .
O125 W7 O10 W2 168.2(8) . .
O27 W7 O10 W2 -20.1(17) . .
O5 W7 O10 W2 64.7(8) . .
O33 W7 O10 W2 -89.3(8) . .
W77 W7 O10 W2 -88.4(8) . .
W99 W7 O10 W2 11.0(15) . .
O4 W7 O10 W2 -5.3(7) . .
O8 W2 O10 W7 -167.9(8) . .
O7 W2 O10 W7 8.1(19) . .
O9 W2 O10 W7 90.9(8) . .
O3 W2 O10 W7 -69.6(8) . .
O4 W2 O10 W7 5.6(7) . .
O12 W3 O11 Co1 -141.1(8) . 2_577
O13 W3 O11 Co1 -37.5(8) . 2_577
O9 W3 O11 Co1 119.2(8) . 2_577
O14 W3 O11 Co1 47.7(17) . 2_577
O15 W3 O11 Co1 36.3(7) . 2_577
O12 W3 O11 Co2 59.1(8) . .
O13 W3 O11 Co2 162.7(7) . .
O9 W3 O11 Co2 -40.6(7) . .
O14 W3 O11 Co2 -112.1(12) . .
O15 W3 O11 Co2 -123.5(7) . .
O12 W3 O13 W4 -178.6(6) . .
O11 W3 O13 W4 75.7(7) . .
O9 W3 O13 W4 -22.2(16) . .
O14 W3 O13 W4 -82.0(7) . .
O15 W3 O13 W4 -7.7(6) . .
O17 W4 O13 W3 -180.0(7) . .
O16 W4 O13 W3 -75.9(7) . .
O34 W4 O13 W3 24.3(15) . .
O18 W4 O13 W3 81.9(7) . .
O15 W4 O13 W3 7.7(6) . .
O30 W8 O14 W3 -164.4(8) . .
W77 W8 O14 W3 95.5(8) . .
O18 W8 O14 W3 -62.2(8) . .
O28 W8 O14 W3 24.9(17) . .
O33 W8 O14 W3 93.2(8) . .
W88 W8 O14 W3 -26.4(14) . .
O15 W8 O14 W3 8.0(6) . .
O30 W8 O14 W77 100.2(6) . .
O18 W8 O14 W77 -157.7(5) . .
O28 W8 O14 W77 -70.6(12) . .
O33 W8 O14 W77 -2.2(7) . .
W88 W8 O14 W77 -121.9(8) . .
O15 W8 O14 W77 -87.5(5) . .
O12 W3 O14 W8 168.3(8) . .
O11 W3 O14 W8 -20.2(18) . .
O13 W3 O14 W8 66.6(8) . .
O9 W3 O14 W8 -93.1(8) . .
O15 W3 O14 W8 -8.4(7) . .
O12 W3 O14 W77 -133.8(7) . .
O11 W3 O14 W77 37.7(16) . .
O13 W3 O14 W77 124.5(7) . .
O9 W3 O14 W77 -35.2(6) . .
O15 W3 O14 W77 49.5(6) . .
O12 W3 O15 P1 -152(3) . .
O11 W3 O15 P1 44.0(8) . .
O13 W3 O15 P1 139.0(8) . .
O9 W3 O15 P1 -46.7(7) . .
O14 W3 O15 P1 -131.5(8) . .
O12 W3 O15 W4 75(3) . .
O11 W3 O15 W4 -89.8(4) . .
O13 W3 O15 W4 5.3(4) . .
O9 W3 O15 W4 179.5(4) . .
O14 W3 O15 W4 94.7(5) . .
O12 W3 O15 W8 -15(3) . .
O11 W3 O15 W8 -179.3(4) . .
O13 W3 O15 W8 -84.3(4) . .
O9 W3 O15 W8 90.0(4) . .
O14 W3 O15 W8 5.2(4) . .
O17 W4 O15 P1 180(2) . .
O16 W4 O15 P1 -50.4(7) . .
O34 W4 O15 P1 46.0(7) . .
O13 W4 O15 P1 -140.8(8) . .
O18 W4 O15 P1 134.3(8) . .
O17 W4 O15 W3 -45(3) . .
O16 W4 O15 W3 85.4(5) . .
O34 W4 O15 W3 -178.2(4) . .
O13 W4 O15 W3 -5.0(4) . .
O18 W4 O15 W3 -89.9(4) . .
O17 W4 O15 W8 44(3) . .
O16 W4 O15 W8 174.4(5) . .
O34 W4 O15 W8 -89.2(4) . .
O13 W4 O15 W8 84.0(4) . .
O18 W4 O15 W8 -0.9(4) . .
O30 W8 O15 P1 175(2) . .
W77 W8 O15 P1 57.6(8) . .
O18 W8 O15 P1 -132.2(8) . .
O28 W8 O15 P1 -42.0(8) . .
O33 W8 O15 P1 43.3(8) . .
O14 W8 O15 P1 131.2(9) . .
W88 W8 O15 P1 -66.5(7) . .
O30 W8 O15 W3 38(3) . .
W77 W8 O15 W3 -79.1(5) . .
O18 W8 O15 W3 91.1(5) . .
O28 W8 O15 W3 -178.7(4) . .
O33 W8 O15 W3 -93.4(5) . .
O14 W8 O15 W3 -5.5(4) . .
W88 W8 O15 W3 156.8(4) . .
O30 W8 O15 W4 -52(3) . .
W77 W8 O15 W4 -169.3(5) . .
O18 W8 O15 W4 1.0(4) . .
O28 W8 O15 W4 91.1(4) . .
O33 W8 O15 W4 176.4(5) . .
O14 W8 O15 W4 -95.7(5) . .
W88 W8 O15 W4 66.6(3) . .
O17 W4 O16 Co1 142.3(11) . 2_577
O34 W4 O16 Co1 -112.3(11) . 2_577
O13 W4 O16 Co1 43.5(11) . 2_577
O18 W4 O16 Co1 -18(2) . 2_577
O15 W4 O16 Co1 -28.3(10) . 2_577
O30 W8 O18 W4 169.6(8) . .
W77 W8 O18 W4 19.4(17) . .
O28 W8 O18 W4 -86.7(8) . .
O33 W8 O18 W4 -12.2(19) . .
O14 W8 O18 W4 69.4(8) . .
W88 W8 O18 W4 -90.4(8) . .
O15 W8 O18 W4 -1.4(7) . .
O30 W8 O18 W88 -100.0(5) . .
W77 W8 O18 W88 109.8(11) . .
O28 W8 O18 W88 3.7(4) . .
O33 W8 O18 W88 78.2(14) . .
O14 W8 O18 W88 159.8(4) . .
O15 W8 O18 W88 89.0(4) . .
O17 W4 O18 W8 -170.0(8) . .
O16 W4 O18 W8 -9.5(18) . .
O34 W4 O18 W8 87.0(8) . .
O13 W4 O18 W8 -72.5(8) . .
O15 W4 O18 W8 1.5(7) . .
O17 W4 O18 W88 116.0(7) . .
O16 W4 O18 W88 -83.6(13) . .
O34 W4 O18 W88 12.9(5) . .
O13 W4 O18 W88 -146.6(6) . .
O15 W4 O18 W88 -72.6(5) . .
O20 W5 O19 Co2 -146.6(10) . 2_577
O23 W5 O19 Co2 -44.1(10) . 2_577
O34 W5 O19 Co2 110.2(9) . 2_577
O22 W5 O19 Co2 27.7(19) . 2_577
O21 W5 O19 Co2 27.7(9) . 2_577
O25 W6 O21 P1 166(3) . .
O26 W6 O21 P1 -47.6(8) . .
O23 W6 O21 P1 -141.7(8) . .
O6 W6 O21 P1 47.3(8) . .
O24 W6 O21 P1 131.9(8) . .
O25 W6 O21 W5 -60(3) . .
O26 W6 O21 W5 86.4(4) . .
O23 W6 O21 W5 -7.8(4) . .
O6 W6 O21 W5 -178.8(4) . .
O24 W6 O21 W5 -94.2(4) . .
O25 W6 O21 W9 28(3) . .
O26 W6 O21 W9 174.8(4) . .
O23 W6 O21 W9 80.6(4) . .
O6 W6 O21 W9 -90.4(4) . .
O24 W6 O21 W9 -5.8(4) . .
O20 W5 O21 P1 -170(3) . .
O19 W5 O21 P1 48.9(7) . .
O23 W5 O21 P1 143.1(8) . .
O34 W5 O21 P1 -45.9(7) . .
O22 W5 O21 P1 -131.1(8) . .
O20 W5 O21 W6 55(3) . .
O19 W5 O21 W6 -86.3(4) . .
O23 W5 O21 W6 7.8(4) . .
O34 W5 O21 W6 178.9(4) . .
O22 W5 O21 W6 93.6(5) . .
O20 W5 O21 W9 -34(3) . .
O19 W5 O21 W9 -175.3(5) . .
O23 W5 O21 W9 -81.2(4) . .
O34 W5 O21 W9 89.9(4) . .
O22 W5 O21 W9 4.6(4) . .
O31 W9 O21 P1 -175(3) . .
W99 W9 O21 P1 -66.4(8) . .
O24 W9 O21 P1 -131.1(9) . .
O22 W9 O21 P1 129.0(9) . .
O27 W9 O21 P1 -43.2(9) . .
O28 W9 O21 P1 40.7(8) . .
W88 W9 O21 P1 70.0(8) . .
O31 W9 O21 W6 -38(4) . .
W99 W9 O21 W6 71.1(4) . .
O24 W9 O21 W6 6.3(4) . .
O22 W9 O21 W6 -93.5(5) . .
O27 W9 O21 W6 94.2(5) . .
O28 W9 O21 W6 178.1(4) . .
W88 W9 O21 W6 -152.6(4) . .
O31 W9 O21 W5 51(4) . .
W99 W9 O21 W5 159.6(4) . .
O24 W9 O21 W5 94.8(4) . .
O22 W9 O21 W5 -5.0(4) . .
O27 W9 O21 W5 -177.3(5) . .
O28 W9 O21 W5 -93.4(4) . .
W88 W9 O21 W5 -64.1(3) . .
O31 W9 O22 W88 96.3(6) . .
W99 W9 O22 W88 -123.8(9) . .
O24 W9 O22 W88 -160.3(5) . .
O27 W9 O22 W88 -72.6(13) . .
O28 W9 O22 W88 -6.1(5) . .
O21 W9 O22 W88 -91.2(5) . .
O31 W9 O22 W5 -165.0(8) . .
W99 W9 O22 W5 -25.1(15) . .
O24 W9 O22 W5 -61.5(8) . .
O27 W9 O22 W5 26.1(18) . .
O28 W9 O22 W5 92.7(8) . .
W88 W9 O22 W5 98.8(8) . .
O21 W9 O22 W5 7.5(7) . .
O20 W5 O22 W9 166.5(8) . .
O19 W5 O22 W9 -7.8(18) . .
O23 W5 O22 W9 66.3(8) . .
O34 W5 O22 W9 -92.6(8) . .
O21 W5 O22 W9 -7.9(7) . .
O20 W5 O22 W88 -115.0(7) . .
O19 W5 O22 W88 70.6(14) . .
O23 W5 O22 W88 144.7(7) . .
O34 W5 O22 W88 -14.1(6) . .
O21 W5 O22 W88 70.6(6) . .
O25 W6 O23 W5 -176.3(7) . .
O26 W6 O23 W5 -70.6(7) . .
O6 W6 O23 W5 33.1(15) . .
O24 W6 O23 W5 85.8(7) . .
O21 W6 O23 W5 12.2(6) . .
O20 W5 O23 W6 174.6(7) . .
O19 W5 O23 W6 70.1(7) . .
O34 W5 O23 W6 -32.5(14) . .
O22 W5 O23 W6 -86.3(7) . .
O21 W5 O23 W6 -12.1(6) . .
O31 W9 O24 W99 -95.4(6) . .
O22 W9 O24 W99 161.1(5) . .
O27 W9 O24 W99 6.0(5) . .
O28 W9 O24 W99 71.8(11) . .
W88 W9 O24 W99 130.4(7) . .
O21 W9 O24 W99 90.9(5) . .
O31 W9 O24 W6 164.2(7) . .
W99 W9 O24 W6 -100.4(8) . .
O22 W9 O24 W6 60.7(7) . .
O27 W9 O24 W6 -94.3(7) . .
O28 W9 O24 W6 -28.6(15) . .
W88 W9 O24 W6 30.0(12) . .
O21 W9 O24 W6 -9.5(6) . .
O25 W6 O24 W9 -164.1(8) . .
O26 W6 O24 W9 11.3(16) . .
O23 W6 O24 W9 -64.9(7) . .
O6 W6 O24 W9 94.6(7) . .
O21 W6 O24 W9 9.9(6) . .
O25 W6 O24 W99 127.9(8) . .
O26 W6 O24 W99 -56.7(15) . .
O23 W6 O24 W99 -132.9(7) . .
O6 W6 O24 W99 26.6(7) . .
O21 W6 O24 W99 -58.1(6) . .
O25 W6 O26 Co2 145.6(9) . 2_577
O23 W6 O26 Co2 44.3(9) . 2_577
O6 W6 O26 Co2 -110.6(9) . 2_577
O24 W6 O26 Co2 -29.7(17) . 2_577
O21 W6 O26 Co2 -28.4(8) . 2_577
O125 W7 O27 W99 -98.5(18) . .
O5 W7 O27 W99 4.6(18) . .
O10 W7 O27 W99 90(2) . .
O33 W7 O27 W99 159.5(19) . .
W77 W7 O27 W99 155.2(18) . .
O4 W7 O27 W99 75.8(18) . .
O125 W7 O27 W9 133.4(15) . .
O5 W7 O27 W9 -123.4(15) . .
O10 W7 O27 W9 -38(2) . .
O33 W7 O27 W9 31.5(15) . .
W77 W7 O27 W9 27.1(15) . .
W99 W7 O27 W9 -128(3) . .
O4 W7 O27 W9 -52.3(15) . .
O31 W9 O27 W99 87.8(13) . .
O24 W9 O27 W99 -14.0(12) . .
O22 W9 O27 W99 -103.3(16) . .
O28 W9 O27 W99 -170.5(13) . .
W88 W9 O27 W99 -164.1(11) . .
O21 W9 O27 W99 -85.5(13) . .
O31 W9 O27 W7 -133.8(15) . .
W99 W9 O27 W7 138(2) . .
O24 W9 O27 W7 124.4(16) . .
O22 W9 O27 W7 35(2) . .
O28 W9 O27 W7 -32.1(15) . .
W88 W9 O27 W7 -25.8(17) . .
O21 W9 O27 W7 52.9(15) . .
O30 W8 O28 W88 93.8(10) . .
W77 W8 O28 W88 -160.8(9) . .
O18 W8 O28 W88 -8.1(9) . .
O33 W8 O28 W88 -164.2(10) . .
O14 W8 O28 W88 -95.5(14) . .
O15 W8 O28 W88 -79.5(9) . .
O30 W8 O28 W9 -133.8(13) . .
W77 W8 O28 W9 -28.4(14) . .
O18 W8 O28 W9 124.2(13) . .
O33 W8 O28 W9 -31.8(13) . .
O14 W8 O28 W9 37(2) . .
W88 W8 O28 W9 132.3(19) . .
O15 W8 O28 W9 52.9(13) . .
O31 W9 O28 W88 -91.3(9) . .
W99 W9 O28 W88 163.9(8) . .
O24 W9 O28 W88 101.5(12) . .
O22 W9 O28 W88 10.7(8) . .
O27 W9 O28 W88 167.8(9) . .
O21 W9 O28 W88 83.3(8) . .
O31 W9 O28 W8 133.0(13) . .
W99 W9 O28 W8 28.2(14) . .
O24 W9 O28 W8 -34(2) . .
O22 W9 O28 W8 -125.0(13) . .
O27 W9 O28 W8 32.1(13) . .
W88 W9 O28 W8 -135.7(18) . .
O21 W9 O28 W8 -52.4(13) . .
O125 W7 O33 W8 -131.8(18) . .
O27 W7 O33 W8 -29.6(18) . .
O5 W7 O33 W8 44(3) . .
O10 W7 O33 W8 126.6(19) . .
W77 W7 O33 W8 121(5) . .
W99 W7 O33 W8 -24.5(19) . .
O4 W7 O33 W8 55.1(18) . .
O30 W8 O33 W7 132.9(18) . .
W77 W8 O33 W7 -136(4) . .
O18 W8 O33 W7 -45(3) . .
O28 W8 O33 W7 30.0(18) . .
O14 W8 O33 W7 -127.7(19) . .
W88 W8 O33 W7 23(2) . .
O15 W8 O33 W7 -55.5(18) . .
O17 W4 O34 W5 127.6(12) . .
O16 W4 O34 W5 21.5(13) . .
O13 W4 O34 W5 -77.1(18) . .
O18 W4 O34 W5 -133.4(13) . .
O15 W4 O34 W5 -61.3(12) . .
O17 W4 O34 W88 -111.3(6) . .
O16 W4 O34 W88 142.7(5) . .
O13 W4 O34 W88 44.1(13) . .
O18 W4 O34 W88 -12.3(5) . .
O15 W4 O34 W88 59.9(5) . .
O20 W5 O34 W4 -126.8(12) . .
O19 W5 O34 W4 -21.8(13) . .
O23 W5 O34 W4 80.3(17) . .
O22 W5 O34 W4 133.7(13) . .
O21 W5 O34 W4 60.8(12) . .
O20 W5 O34 W88 110.4(5) . .
O19 W5 O34 W88 -144.6(5) . .
O23 W5 O34 W88 -42.5(12) . .
O22 W5 O34 W88 10.9(5) . .
O21 W5 O34 W88 -62.0(4) . .
Co2 O32 P1 O21 2.1(9) 2_577 .
Co1 O32 P1 O21 -117.8(7) . .
Co1 O32 P1 O21 119.6(7) 2_577 .
Co2 O32 P1 O4 121.3(7) 2_577 .
Co1 O32 P1 O4 1.3(9) . .
Co1 O32 P1 O4 -121.2(7) 2_577 .
Co2 O32 P1 O15 -120.0(7) 2_577 .
Co1 O32 P1 O15 120.1(7) . .
Co1 O32 P1 O15 -2.5(9) 2_577 .
W6 O21 P1 O32 57.9(9) . .
W5 O21 P1 O32 -60.8(8) . .
W9 O21 P1 O32 -179.7(7) . .
W6 O21 P1 O4 -63.2(8) . .
W5 O21 P1 O4 178.2(6) . .
W9 O21 P1 O4 59.3(9) . .
W6 O21 P1 O15 -179.0(6) . .
W5 O21 P1 O15 62.3(8) . .
W9 O21 P1 O15 -56.6(9) . .
W2 O4 P1 O32 59.9(8) . .
W1 O4 P1 O32 -60.5(8) . .
W7 O4 P1 O32 -179.7(6) . .
W2 O4 P1 O21 -178.6(6) . .
W1 O4 P1 O21 61.0(8) . .
W7 O4 P1 O21 -58.2(8) . .
W2 O4 P1 O15 -61.2(8) . .
W1 O4 P1 O15 178.4(6) . .
W7 O4 P1 O15 59.2(8) . .
W3 O15 P1 O32 -58.3(8) . .
W4 O15 P1 O32 61.5(8) . .
W8 O15 P1 O32 -179.7(6) . .
W3 O15 P1 O21 178.5(6) . .
W4 O15 P1 O21 -61.6(8) . .
W8 O15 P1 O21 57.1(9) . .
W3 O15 P1 O4 62.5(8) . .
W4 O15 P1 O4 -177.7(6) . .
W8 O15 P1 O4 -58.9(8) . .
W1 O2 Co1 O16 115.7(9) . 2_577
W1 O2 Co1 O7 22.6(10) . .
W1 O2 Co1 O11 -147.3(9) . 2_577
W1 O2 Co1 O32 -64.0(9) . .
W1 O2 Co1 O32 -68(5) . 2_577
W2 O7 Co1 O16 -113.6(8) . 2_577
Co2 O7 Co1 O16 83.0(5) . 2_577
W2 O7 Co1 O2 -17.6(8) . .
Co2 O7 Co1 O2 179.1(4) . .
W2 O7 Co1 O11 109.6(18) . 2_577
Co2 O7 Co1 O11 -53.7(19) . 2_577
W2 O7 Co1 O32 71.5(8) . .
Co2 O7 Co1 O32 -91.9(4) . .
W2 O7 Co1 O32 157.3(8) . 2_577
Co2 O7 Co1 O32 -6.0(4) . 2_577
P1 O32 Co1 O16 -131(4) . 2_577
Co2 O32 Co1 O16 95(5) 2_577 2_577
Co1 O32 Co1 O16 4(5) 2_577 2_577
P1 O32 Co1 O2 45.7(7) . .
Co2 O32 Co1 O2 -87.7(4) 2_577 .
Co1 O32 Co1 O2 -179.6(4) 2_577 .
P1 O32 Co1 O7 -50.2(7) . .
Co2 O32 Co1 O7 176.4(4) 2_577 .
Co1 O32 Co1 O7 84.5(4) 2_577 .
P1 O32 Co1 O11 137.7(7) . 2_577
Co2 O32 Co1 O11 4.3(4) 2_577 2_577
Co1 O32 Co1 O11 -87.6(4) 2_577 2_577
P1 O32 Co1 O32 -134.7(9) . 2_577
Co2 O32 Co1 O32 91.9(4) 2_577 2_577
Co1 O32 Co1 O32 0.0 2_577 2_577
W3 O11 Co2 O19 134(3) . 2_577
Co1 O11 Co2 O19 -31(4) 2_577 2_577
W3 O11 Co2 O26 -109.9(7) . 2_577
Co1 O11 Co2 O26 85.2(5) 2_577 2_577
W3 O11 Co2 O35' -21.7(8) . .
Co1 O11 Co2 O35' 173.4(5) 2_577 .
W3 O11 Co2 O7 75.5(7) . .
Co1 O11 Co2 O7 -89.4(5) 2_577 .
W3 O11 Co2 O32 160.3(7) . 2_577
Co1 O11 Co2 O32 -4.7(4) 2_577 2_577
W2 O7 Co2 O19 110.2(6) . 2_577
Co1 O7 Co2 O19 -84.4(4) . 2_577
W2 O7 Co2 O26 -121(3) . 2_577
Co1 O7 Co2 O26 45(3) . 2_577
W2 O7 Co2 O35' 24.7(7) . .
Co1 O7 Co2 O35' -169.8(4) . .
W2 O7 Co2 O11 -75.5(6) . .
Co1 O7 Co2 O11 90.0(4) . .
W2 O7 Co2 O32 -159.4(6) . 2_577
Co1 O7 Co2 O32 6.1(4) . 2_577
C1 O36' Na1 O36' 146(13) . 2_667
C1 O36' Na1 O81 49(8) . 2_667
C1 O36' Na1 O81 -131(8) . .
C1 O36' Na1 O1 -41(8) . 2_667
C1 O36' Na1 O1 139(8) . .
W1 O1 Na1 O36' 103(2) . 2_667
W1 O1 Na1 O36' -77(2) . .
W1 O1 Na1 O81 9.5(12) . 2_667
W1 O1 Na1 O81 -170.5(12) . .
W1 O1 Na1 O1 -116(2) . 2_667
Na1 O36' C1 C2 60(10) . .
O36' C1 C2 N1 132(8) . .
N1 C3 C4 N1 57(3) . 2_767
O37A C5A C6 N2 -51(6) . .
O37A C5A C6 C5B 45(6) . .
O37B C5B C6 C5A -159(9) . .
O37B C5B C6 N2 -64(5) . .
N2 C7 C8 N3 65(2) . .
N2 C9 C10 N3 -61(3) . .
N3 C11 C12 O38' 85(8) . .
C4 C3 N1 C4 -55(3) . 2_767
C4 C3 N1 C2 -178(3) . .
C1 C2 N1 C3 -97(8) . .
C1 C2 N1 C4 142(8) . 2_767
C8 C7 N2 C9 -64(2) . .
C8 C7 N2 C6 179.9(17) . .
C10 C9 N2 C7 61(2) . .
C10 C9 N2 C6 -179.8(19) . .
C5A C6 N2 C7 -49(4) . .
C5B C6 N2 C7 -78(3) . .
C5A C6 N2 C9 -164(3) . .
C5B C6 N2 C9 167(3) . .
C9 C10 N3 C11 176(2) . .
C9 C10 N3 C8 53(3) . .
C12 C11 N3 C10 71(3) . .
C12 C11 N3 C8 -171(3) . .
C7 C8 N3 C10 -55(2) . .
C7 C8 N3 C11 -179.0(19) . .
O103 O100 O105 O104 177(15) . .
W8 O28 W88 O22 149.1(6) . .
W9 O28 W88 O22 -10.5(8) . .
W8 O28 W88 O85 -89(3) . 2_676
W9 O28 W88 O85 111(3) . 2_676
W8 O28 W88 W9 159.6(9) . .
W8 O28 W88 O18 6.4(7) . .
W9 O28 W88 O18 -153.2(5) . .
W9 O28 W88 W8 -159.6(9) . .
W8 O28 W88 O34 68.2(11) . .
W9 O28 W88 O34 -91.4(9) . .
W9 O22 W88 O28 11.7(9) . .
W5 O22 W88 O28 -111.2(10) . .
W9 O22 W88 O85 -134.3(15) . 2_676
W5 O22 W88 O85 102.9(15) . 2_676
W5 O22 W88 W9 -122.8(6) . .
W9 O22 W88 O18 128.8(9) . .
W5 O22 W88 O18 6.0(12) . .
W9 O22 W88 W8 52.8(10) . .
W5 O22 W88 W8 -70.0(12) . .
W9 O22 W88 O34 134.3(5) . .
W5 O22 W88 O34 11.5(5) . .
O31 W9 W88 O28 95.2(9) . .
W99 W9 W88 O28 -21.6(10) . .
O24 W9 W88 O28 -130.5(9) . .
O22 W9 W88 O28 -167.4(10) . .
O27 W9 W88 O28 -13.1(9) . .
O21 W9 W88 O28 -93.1(8) . .
O31 W9 W88 O22 -97.4(6) . .
W99 W9 W88 O22 145.8(6) . .
O24 W9 W88 O22 36.9(8) . .
O27 W9 W88 O22 154.4(5) . .
O28 W9 W88 O22 167.4(10) . .
O21 W9 W88 O22 74.4(5) . .
O31 W9 W88 O85 -36.1(18) . 2_676
W99 W9 W88 O85 -152.9(18) . 2_676
O24 W9 W88 O85 98.2(19) . 2_676
O22 W9 W88 O85 61.3(18) . 2_676
O27 W9 W88 O85 -144.4(18) . 2_676
O28 W9 W88 O85 -131(2) . 2_676
O21 W9 W88 O85 135.7(18) . 2_676
O31 W9 W88 O18 142.4(9) . .
W99 W9 W88 O18 25.6(11) . .
O24 W9 W88 O18 -83.3(11) . .
O22 W9 W88 O18 -120.3(10) . .
O27 W9 W88 O18 34.1(10) . .
O28 W9 W88 O18 47.2(9) . .
O21 W9 W88 O18 -45.9(8) . .
O31 W9 W88 W8 110.2(5) . .
W99 W9 W88 W8 -6.6(6) . .
O24 W9 W88 W8 -115.5(7) . .
O22 W9 W88 W8 -152.4(6) . .
O27 W9 W88 W8 2.0(5) . .
O28 W9 W88 W8 15.0(7) . .
O21 W9 W88 W8 -78.0(4) . .
O31 W9 W88 O34 -142.6(6) . .
W99 W9 W88 O34 100.6(6) . .
O24 W9 W88 O34 -8.3(9) . .
O22 W9 W88 O34 -45.3(5) . .
O27 W9 W88 O34 109.1(5) . .
O28 W9 W88 O34 122.2(10) . .
O21 W9 W88 O34 29.1(5) . .
W8 O18 W88 O28 -6.5(7) . .
W4 O18 W88 O28 118.9(8) . .
W8 O18 W88 O22 -130.3(9) . .
W4 O18 W88 O22 -4.9(11) . .
W8 O18 W88 O85 132.7(15) . 2_676
W4 O18 W88 O85 -101.9(15) . 2_676
W8 O18 W88 W9 -46.0(8) . .
W4 O18 W88 W9 79.4(9) . .
W4 O18 W88 W8 125.4(6) . .
W8 O18 W88 O34 -135.9(5) . .
W4 O18 W88 O34 -10.6(4) . .
O30 W8 W88 O28 -92.3(10) . .
W77 W8 W88 O28 22.5(11) . .
O18 W8 W88 O28 171.0(10) . .
O33 W8 W88 O28 16.6(11) . .
O14 W8 W88 O28 130.5(11) . .
O15 W8 W88 O28 97.5(10) . .
O30 W8 W88 O22 -150.7(11) . .
W77 W8 W88 O22 -35.8(12) . .
O18 W8 W88 O22 112.6(11) . .
O28 W8 W88 O22 -58.4(12) . .
O33 W8 W88 O22 -41.7(12) . .
O14 W8 W88 O22 72.1(14) . .
O15 W8 W88 O22 39.2(10) . .
O30 W8 W88 O85 37.6(18) . 2_676
W77 W8 W88 O85 152.5(17) . 2_676
O18 W8 W88 O85 -59.1(17) . 2_676
O28 W8 W88 O85 130(2) . 2_676
O33 W8 W88 O85 146.6(17) . 2_676
O14 W8 W88 O85 -99.6(19) . 2_676
O15 W8 W88 O85 -132.5(17) . 2_676
O30 W8 W88 W9 -110.5(5) . .
W77 W8 W88 W9 4.4(6) . .
O18 W8 W88 W9 152.8(5) . .
O28 W8 W88 W9 -18.2(8) . .
O33 W8 W88 W9 -1.5(6) . .
O14 W8 W88 W9 112.3(8) . .
O15 W8 W88 W9 79.4(4) . .
O30 W8 W88 O18 96.7(6) . .
W77 W8 W88 O18 -148.5(6) . .
O28 W8 W88 O18 -171.0(10) . .
O33 W8 W88 O18 -154.3(6) . .
O14 W8 W88 O18 -40.5(9) . .
O15 W8 W88 O18 -73.4(5) . .
O30 W8 W88 O34 137.3(6) . .
W77 W8 W88 O34 -107.9(6) . .
O18 W8 W88 O34 40.6(5) . .
O28 W8 W88 O34 -130.4(11) . .
O33 W8 W88 O34 -113.7(6) . .
O14 W8 W88 O34 0.1(10) . .
O15 W8 W88 O34 -32.8(4) . .
W4 O34 W88 O28 -62.4(12) . .
W5 O34 W88 O28 90.7(12) . .
W4 O34 W88 O22 -164.6(6) . .
W5 O34 W88 O22 -11.5(5) . .
W4 O34 W88 O85 103.2(16) . 2_676
W5 O34 W88 O85 -103.7(16) . 2_676
W4 O34 W88 W9 -128.3(5) . .
W5 O34 W88 W9 24.8(5) . .
W4 O34 W88 O18 11.3(5) . .
W5 O34 W88 O18 164.4(6) . .
W4 O34 W88 W8 -19.3(5) . .
W5 O34 W88 W8 133.8(4) . .
W7 O27 W99 W9 -158.0(13) . .
W7 O27 W99 O24 -136.9(14) . .
W9 O27 W99 O24 21.1(18) . .
W9 O27 W99 W7 158.0(13) . .
W7 O27 W99 O82 58(2) . .
W9 O27 W99 O82 -143.9(16) . .
O31 W9 W99 O27 -96.8(13) . .
O24 W9 W99 O27 164.4(14) . .
O22 W9 W99 O27 123.0(14) . .
O28 W9 W99 O27 9.8(13) . .
W88 W9 W99 O27 20.6(15) . .
O21 W9 W99 O27 91.8(13) . .
O31 W9 W99 O24 98.8(6) . .
O22 W9 W99 O24 -41.4(11) . .
O27 W9 W99 O24 -164.4(14) . .
O28 W9 W99 O24 -154.6(5) . .
W88 W9 W99 O24 -143.8(5) . .
O21 W9 W99 O24 -72.7(4) . .
O31 W9 W99 W7 -112.6(6) . .
O24 W9 W99 W7 148.6(7) . .
O22 W9 W99 W7 107.2(10) . .
O27 W9 W99 W7 -15.8(10) . .
O28 W9 W99 W7 -6.0(6) . .
W88 W9 W99 W7 4.8(8) . .
O21 W9 W99 W7 75.9(5) . .
O31 W9 W99 O82 45.8(12) . .
O24 W9 W99 O82 -53.0(12) . .
O22 W9 W99 O82 -94.4(15) . .
O27 W9 W99 O82 142.6(19) . .
O28 W9 W99 O82 152.4(12) . .
W88 W9 W99 O82 163.2(11) . .
O21 W9 W99 O82 -125.6(12) . .
W9 O24 W99 O27 -25(2) . .
W6 O24 W99 O27 94(2) . .
W6 O24 W99 W9 118.7(7) . .
W9 O24 W99 W7 -96.5(13) . .
W6 O24 W99 W7 22.3(17) . .
W9 O24 W99 O82 143.8(8) . .
W6 O24 W99 O82 -97.5(9) . .
O125 W7 W99 O27 85.2(19) . .
O5 W7 W99 O27 -175.2(19) . .
O10 W7 W99 O27 -118.0(19) . .
O33 W7 W99 O27 -20.6(19) . .
W77 W7 W99 O27 -25.8(19) . .
O4 W7 W99 O27 -102.3(18) . .
O125 W7 W99 W9 110.8(6) . .
O27 W7 W99 W9 25.7(16) . .
O5 W7 W99 W9 -149.5(6) . .
O10 W7 W99 W9 -92.3(10) . .
O33 W7 W99 W9 5.1(7) . .
W77 W7 W99 W9 -0.1(6) . .
O4 W7 W99 W9 -76.6(5) . .
O125 W7 W99 O24 -169.2(14) . .
O27 W7 W99 O24 106(2) . .
O5 W7 W99 O24 -69.5(14) . .
O10 W7 W99 O24 -12.4(19) . .
O33 W7 W99 O24 85.0(14) . .
W77 W7 W99 O24 79.9(14) . .
O4 W7 W99 O24 3.3(13) . .
O125 W7 W99 O82 -52.8(9) . .
O27 W7 W99 O82 -138(2) . .
O5 W7 W99 O82 46.8(8) . .
O10 W7 W99 O82 104.0(11) . .
O33 W7 W99 O82 -158.6(9) . .
W77 W7 W99 O82 -163.8(8) . .
O4 W7 W99 O82 119.7(8) . .
O30 W8 W77 O14 -96.5(6) . .
O18 W8 W77 O14 53.6(12) . .
O28 W8 W77 O14 157.2(5) . .
O33 W8 W77 O14 171(3) . .
W88 W8 W77 O14 147.9(5) . .
O15 W8 W77 O14 73.5(4) . .
O30 W8 W77 W7 114.4(8) . .
O18 W8 W77 W7 -95.5(13) . .
O28 W8 W77 W7 8.1(9) . .
O33 W8 W77 W7 22(2) . .
O14 W8 W77 W7 -149.1(9) . .
W88 W8 W77 W7 -1.2(10) . .
O15 W8 W77 W7 -75.6(8) . .
W3 O14 W77 W8 -115.4(6) . .
W8 O14 W77 W7 125.1(14) . .
W3 O14 W77 W7 9.7(17) . .
O125 W7 W77 W8 -111.9(9) . .
O27 W7 W77 W8 -7.6(9) . .
O5 W7 W77 W8 81.6(13) . .
O10 W7 W77 W8 148.8(9) . .
O33 W7 W77 W8 -37(4) . .
W99 W7 W77 W8 -1.3(9) . .
O4 W7 W77 W8 76.0(8) . .
O125 W7 W77 O14 142.6(14) . .
O27 W7 W77 O14 -113.1(14) . .
O5 W7 W77 O14 -24.0(19) . .
O10 W7 W77 O14 43.3(14) . .
O33 W7 W77 O14 -143(5) . .
W99 W7 W77 O14 -106.9(14) . .
O4 W7 W77 O14 -29.6(13) . .
